data_1536860
loop_
_publ_author_name
'Rastsvetaeva, R.K.'
'Khomyakov, A.P.'
'Sokolova, T.N.'

_publ_section_title
;
 Crystal structure of p-veatchite with high calcium content and its place
 in the series of stratified borates with the (B5 O8 (O H))2- radical.
;
_journal_name_full Kristallografiya
_journal_page_first 86
_journal_page_last 93
_journal_volume 38
_journal_year 1993
_chemical_formula_sum 'B11 Ca0.8 H7 O22 Sr1.2'
_chemical_name_systematic 'Sr (Ca0.8 Sr0.2) (B5 O8 (O H))2 (B (O H)3) (H2 O)'
_space_group_IT_number 3
_symmetry_space_group_name_Hall 'P 2y'
_symmetry_space_group_name_H-M 'P 1 2 1'
_cell_angle_alpha 90
_cell_angle_beta 119.17
_cell_angle_gamma 90
_cell_formula_units_Z 2
_cell_length_a 6.686
_cell_length_b 20.614
_cell_length_c 6.594
_cell_volume 793.561
_citation_journal_id_ASTM KRISAJ
_cod_data_source_file Rastsvetaeva_KRISAJ_1993_1342.cif
_cod_data_source_block H7B11Ca0.8O22Sr1.2
_cod_original_cell_volume 793.5605
_cod_original_formula_sum 'H7 B11 Ca0.8 O22 Sr1.2'
_cod_database_code 1536860

loop_
_symmetry_equiv_pos_as_xyz
x,y,z
-x,y,-z

loop_
_atom_site_label
_atom_site_type_symbol
_atom_site_fract_x
_atom_site_fract_y
_atom_site_fract_z
_atom_site_occupancy
_atom_site_U_iso_or_equiv
O1 O-2 0.045 0.6372 0.495 1 0.0
O15 O-2 0.186 0.8562 0.185 1 0.0
O10 O-2 0.349 0.2187 0.374 1 0.0
Sr2 Sr+2 0.9248 0.3462 0.4794 0.2 0.0
B2 B+3 0.338 0.3603 0.379 1 0.0
O20 O-2 0.872 0.459 0.455 1 0.0
O19 O-2 0.766 0.037 0.406 1 0.0
O16 O-2 0.177 0.0532 0.104 1 0.0
O11 O-2 0.799 0.8675 0.091 1 0.0
H6 H+1 0.72 0.99 -0.12 1 0.0
H4 H+1 0.28 0.09 0.1 1 0.0
O5 O-2 0.5 0.3658 0.304 1 0.0
O14 O-2 0.602 0.6204 0.266 1 0.0
B10 B+3 0.422 0.5807 0.182 1 0.0
B6 B+3 0.527 0.2038 0.3 1 0.0
B7 B+3 0.793 0.7302 0.101 1 0.0
O12 O-2 0.949 0.7217 0.02 1 0.0
H5 H+1 -0.23 0.63 0.43 1 0.0
O9 O-2 0.603 0.3617 0.019 1 0.0
Sr1 Sr+2 0.3809 0.7336 0.1936 1 0.0
B9 B+3 0.048 0.707 0.514 1 0.0
O13 O-2 0.111 0.3576 0.224 1 0.0
H7 H+1 0.63 0.01 0.33 1 0.0
B3 B+3 0.192 0.9867 0.112 1 0.0
O18 O-2 0.222 0.6131 0.101 1 0.0
H3 H+1 0.92 0.08 -0.01 1 0.0
B11 B+3 0.748 0.1022 0.404 1 0.0
B5 B+3 0.423 0.367 0.062 1 0.0
H1 H+1 0.7 0.47 0.33 1 0.0
H2 H+1 0.99 -0.01 0.49 1 0.0
O4 O-2 0.593 0.8555 0.386 1 0.0
O3 O-2 0.857 0.7383 0.324 1 0.0
Ca1 Ca+2 0.9248 0.3462 0.4794 0.8 0.0
B4 B+3 0.971 0.8828 0.017 1 0.0
O7 O-2 0.436 0.2276 0.061 1 0.0
O22 O-2 0.433 0.5143 0.192 1 0.0
O2 O-2 0.735 0.2345 0.465 1 0.0
O6 O-2 0.947 0.2272 0.266 1 0.0
O8 O-2 0.39 0.9548 0.208 1 0.0
B8 B+3 0.119 0.2225 0.218 1 0.0
B1 B+3 0.384 0.8832 0.194 1 0.0
O17 O-2 0.982 0.9551 0.003 1 0.0
O21 O-2 0.542 0.1316 0.296 1 0.0
